data_2213175
loop_
_publ_author_name
'Refat, Moamen S.'
'Hashem, Hassan A.'
'Gotoh, Kazuma'
'Ishida, Hiroyuki'

_publ_section_title
;
 Poly[(\m~4~-chloranilato)bis(saccharin)disodium(I)]
;
_journal_coeditor_code BT2333
_journal_issue 5
_journal_name_full 'Acta Crystallographica Section E'
_journal_page_first m1383
_journal_page_last m1384
_journal_paper_doi 10.1107/S1600536807016728
_journal_volume 63
_journal_year 2007
_chemical_formula_iupac '[Na2 (C6 Cl2 O4) (C7 H5 N O3 S)2]'
_chemical_formula_moiety 'C20 H10 Cl2 N2 Na2 O10 S2'
_chemical_formula_sum 'C20 H10 Cl2 N2 Na2 O10 S2'
_chemical_formula_weight 619.30
_chemical_name_systematic
;
poly[(\m~4~2,5-dichloro-3,6-dihydroxy-1,4-benzoquinonato)bis[1,2-
benzisothiazol-3(2H)-one 1,1-dioxide]disodium(I)]
;
_space_group_IT_number 15
_symmetry_cell_setting monoclinic
_symmetry_space_group_name_Hall '-C 2yc'
_symmetry_space_group_name_H-M 'C 1 2/c 1'
_cell_angle_alpha 90.0000
_cell_angle_beta 99.9052(16)
_cell_angle_gamma 90.0000
_cell_formula_units_Z 4
_cell_length_a 14.6795(7)
_cell_length_b 6.2247(3)
_cell_length_c 25.2114(12)
_cell_measurement_reflns_used 10738
_cell_measurement_temperature 170(2)
_cell_measurement_theta_max 30.0
_cell_measurement_theta_min 3.0
_cell_volume 2269.36(19)
_computing_cell_refinement PROCESS-AUTO
_computing_data_collection 'PROCESS-AUTO (Rigaku/MSC, 2004)'
_computing_data_reduction 'CrystalStructure (Rigaku/MSC, 2004)'
_computing_molecular_graphics 'ORTEP-3 (Farrugia, 1997)'
_computing_publication_material 'CrystalStructure and PLATON (Spek, 2003)'
_computing_structure_refinement 'SHELXL97 (Sheldrick, 1997)'
_computing_structure_solution 'SHELXS97 (Sheldrick, 1997)'
_diffrn_detector_area_resol_mean 10.00
_diffrn_measured_fraction_theta_full 0.999
_diffrn_measured_fraction_theta_max 0.999
_diffrn_measurement_device_type 'Rigaku R-AXIS RAPID'
_diffrn_measurement_method \w
_diffrn_radiation_type 'Mo K\a'
_diffrn_radiation_wavelength 0.71075
_diffrn_reflns_av_R_equivalents 0.041
_diffrn_reflns_limit_h_max 20
_diffrn_reflns_limit_h_min -20
_diffrn_reflns_limit_k_max 8
_diffrn_reflns_limit_k_min -8
_diffrn_reflns_limit_l_max 35
_diffrn_reflns_limit_l_min -35
_diffrn_reflns_number 12067
_diffrn_reflns_theta_full 29.98
_diffrn_reflns_theta_max 29.98
_diffrn_standards_decay_% 0
_diffrn_standards_number 0
_exptl_absorpt_coefficient_mu 0.573
_exptl_absorpt_correction_T_max 0.961
_exptl_absorpt_correction_T_min 0.704
_exptl_absorpt_correction_type multi-scan
_exptl_absorpt_process_details '(ABSCOR; Higashi, 1995)'
_exptl_crystal_colour red
_exptl_crystal_density_diffrn 1.818
_exptl_crystal_density_method 'not measured'
_exptl_crystal_description platelet
_exptl_crystal_F_000 1248
_exptl_crystal_size_max 0.55
_exptl_crystal_size_mid 0.23
_exptl_crystal_size_min 0.07
_refine_diff_density_max 0.347
_refine_diff_density_min -0.572
_refine_ls_extinction_method none
_refine_ls_goodness_of_fit_ref 1.047
_refine_ls_hydrogen_treatment mixed
_refine_ls_number_parameters 176
_refine_ls_number_reflns 3306
_refine_ls_number_restraints 0
_refine_ls_restrained_S_all 1.047
_refine_ls_R_factor_all 0.0405
_refine_ls_R_factor_gt 0.0349
_refine_ls_shift/su_max 0.000
_refine_ls_structure_factor_coef Fsqd
_refine_ls_weighting_details 'w = 1/[\s^2^(Fo^2^)+(0.0492P)^2^+1.5311P] where P=(Fo^2^+2Fc^2^)/3'
_refine_ls_weighting_scheme calc
_refine_ls_wR_factor_gt 0.0858
_refine_ls_wR_factor_ref 0.0894
_reflns_number_gt 2886
_reflns_number_total 3306
_reflns_threshold_expression I>2\s(I)
_cod_data_source_file bt2333.cif
_cod_data_source_block I
_cod_depositor_comments
;

2017-05-08
Formula fixed to be consistent with chemical structure and
given Z value.                 miguel
;
_cod_original_formula_sum 'C10 H5 Cl N Na O5 S'
_cod_original_sg_symbol_H-M 'C 2/c'
_cod_database_code 2213175
_cod_database_fobs_code 2213175

loop_
_symmetry_equiv_pos_as_xyz
'x, y, z'
'-x, y, -z+1/2'
'x+1/2, y+1/2, z'
'-x+1/2, y+1/2, -z+1/2'
'-x, -y, -z'
'x, -y, z-1/2'
'-x+1/2, -y+1/2, -z'
'x+1/2, -y+1/2, z-1/2'

loop_
_atom_site_type_symbol
_atom_site_label
_atom_site_fract_x
_atom_site_fract_y
_atom_site_fract_z
_atom_site_U_iso_or_equiv
_atom_site_adp_type
_atom_site_calc_flag
_atom_site_refinement_flags
_atom_site_occupancy
Cl Cl1 -0.04269(2) 0.57417(5) 0.431471(13) 0.01939(9) Uani d . 1
S S1 0.14374(2) 0.30306(6) 0.354874(14) 0.01869(9) Uani d . 1
Na Na1 0.27054(4) 0.99825(9) 0.46736(2) 0.01851(13) Uani d . 1
O O1 0.14132(7) 0.76727(16) 0.47271(4) 0.01704(19) Uani d . 1
O O2 -0.17515(7) 0.85677(17) 0.47486(4) 0.0179(2) Uani d . 1
O O3 0.13973(8) 0.14915(19) 0.39671(5) 0.0262(2) Uani d . 1
O O4 0.06485(8) 0.3162(2) 0.31285(5) 0.0282(3) Uani d . 1
O O5 0.29399(8) 0.77774(18) 0.39676(5) 0.0255(2) Uani d . 1
N N1 0.17091(9) 0.5440(2) 0.38105(5) 0.0205(2) Uani d . 1
C C1 0.07295(9) 0.8707(2) 0.48321(5) 0.0141(2) Uani d . 1
C C2 -0.01884(9) 0.8108(2) 0.46768(5) 0.0152(2) Uani d . 1
C C3 -0.09322(9) 0.9193(2) 0.48437(5) 0.0143(2) Uani d . 1
C C4 0.25872(10) 0.6137(2) 0.37689(6) 0.0185(3) Uani d . 1
C C5 0.30221(10) 0.4592(2) 0.34423(6) 0.0190(3) Uani d . 1
C C6 0.38975(11) 0.4763(3) 0.33085(6) 0.0263(3) Uani d . 1
H H6 0.4266 0.5962 0.3406 0.032 Uiso calc R 1
C C7 0.42019(12) 0.3072(3) 0.30234(7) 0.0329(4) Uani d . 1
H H7 0.4792 0.3125 0.2936 0.039 Uiso calc R 1
C C8 0.36383(13) 0.1295(3) 0.28656(7) 0.0324(4) Uani d . 1
H H8 0.3856 0.0196 0.2671 0.039 Uiso calc R 1
C C9 0.27599(12) 0.1142(3) 0.29944(6) 0.0256(3) Uani d . 1
H H9 0.2379 -0.0028 0.2887 0.031 Uiso calc R 1
C C10 0.24751(10) 0.2814(2) 0.32910(6) 0.0194(3) Uani d . 1
H H1 0.1459(17) 0.599(4) 0.4051(10) 0.041(6) Uiso d . 1

loop_
_atom_site_aniso_label
_atom_site_aniso_U_11
_atom_site_aniso_U_22
_atom_site_aniso_U_33
_atom_site_aniso_U_12
_atom_site_aniso_U_13
_atom_site_aniso_U_23
Cl1 0.01556(15) 0.01872(16) 0.02493(17) -0.00330(12) 0.00638(12) -0.00676(12)
S1 0.01455(16) 0.02209(17) 0.02003(17) -0.00378(12) 0.00463(12) 0.00048(12)
Na1 0.0136(3) 0.0178(3) 0.0256(3) -0.0015(2) 0.0077(2) -0.0026(2)
O1 0.0108(4) 0.0185(5) 0.0231(5) 0.0011(4) 0.0067(3) -0.0014(4)
O2 0.0092(4) 0.0205(5) 0.0246(5) -0.0033(4) 0.0051(3) -0.0039(4)
O3 0.0252(6) 0.0282(6) 0.0266(5) -0.0036(5) 0.0081(4) 0.0057(4)
O4 0.0175(5) 0.0391(7) 0.0265(6) -0.0066(5) -0.0003(4) 0.0015(5)
O5 0.0258(6) 0.0227(5) 0.0303(6) -0.0070(4) 0.0111(4) -0.0061(4)
N1 0.0148(5) 0.0229(6) 0.0257(6) -0.0014(5) 0.0089(5) -0.0050(5)
C1 0.0111(5) 0.0152(6) 0.0172(5) -0.0003(5) 0.0057(4) 0.0008(5)
C2 0.0114(5) 0.0148(6) 0.0201(6) -0.0020(5) 0.0044(5) -0.0046(5)
C3 0.0109(5) 0.0158(6) 0.0171(5) -0.0009(5) 0.0047(4) -0.0005(5)
C4 0.0158(6) 0.0205(6) 0.0204(6) -0.0010(5) 0.0065(5) -0.0002(5)
C5 0.0168(6) 0.0225(6) 0.0191(6) -0.0012(5) 0.0069(5) -0.0012(5)
C6 0.0183(7) 0.0362(8) 0.0269(7) -0.0025(6) 0.0104(6) -0.0020(6)
C7 0.0232(8) 0.0520(11) 0.0268(8) 0.0063(7) 0.0138(6) -0.0025(7)
C8 0.0338(9) 0.0409(10) 0.0245(7) 0.0117(8) 0.0107(6) -0.0067(7)
C9 0.0299(8) 0.0254(7) 0.0218(7) 0.0015(6) 0.0057(6) -0.0041(6)
C10 0.0181(6) 0.0230(7) 0.0180(6) 0.0004(5) 0.0060(5) -0.0005(5)

loop_
_atom_type_symbol
_atom_type_description
_atom_type_scat_dispersion_real
_atom_type_scat_dispersion_imag
_atom_type_scat_source
C C 0.0033 0.0016 'International Tables Vol C Tables 4.2.6.8 and 6.1.1.4'
H H 0.0000 0.0000 'International Tables Vol C Tables 4.2.6.8 and 6.1.1.4'
O O 0.0106 0.0060 'International Tables Vol C Tables 4.2.6.8 and 6.1.1.4'
N N 0.0061 0.0033 'International Tables Vol C Tables 4.2.6.8 and 6.1.1.4'
S S 0.1246 0.1234 'International Tables Vol C Tables 4.2.6.8 and 6.1.1.4'
Cl Cl 0.1484 0.1585 'International Tables Vol C Tables 4.2.6.8 and 6.1.1.4'
Na Na 0.0362 0.0249 'International Tables Vol C Tables 4.2.6.8 and 6.1.1.4'

loop_
_geom_angle_atom_site_label_1
_geom_angle_atom_site_label_2
_geom_angle_atom_site_label_3
_geom_angle_site_symmetry_1
_geom_angle_site_symmetry_3
_geom_angle
O4 S1 O3 . . 116.90(7)
O4 S1 N1 . . 110.57(7)
O3 S1 N1 . . 110.42(7)
O4 S1 C10 . . 111.86(7)
O3 S1 C10 . . 111.58(7)
N1 S1 C10 . . 92.98(7)
O1 Na1 O1 . 7_566 84.27(4)
O2 Na1 O1 5_576 . 68.72(4)
O2 Na1 O1 3 . 144.92(4)
O2 Na1 O1 5_576 7_566 100.55(4)
O2 Na1 O1 3 7_566 116.84(4)
O5 Na1 O1 . . 84.94(4)
O5 Na1 O1 . 7_566 86.66(4)
O2 Na1 O2 5_576 3 79.52(4)
O5 Na1 O2 . 5_576 151.60(5)
O5 Na1 O2 . 3 121.79(5)
O1 Na1 O3 . 1_565 75.75(4)
O1 Na1 O3 7_566 1_565 158.14(4)
O2 Na1 O3 5_576 1_565 80.56(4)
O2 Na1 O3 3 1_565 84.93(4)
O5 Na1 O3 . 1_565 82.87(5)
Na1 O1 Na1 . 7_566 95.73(4)
C1 O1 Na1 . . 111.82(9)
C1 O1 Na1 . 7_566 124.80(9)
C3 O2 Na1 . 5_576 114.55(9)
C3 O2 Na1 . 3_445 127.60(9)
Na1 O2 Na1 5_576 3_445 100.48(4)
S1 O3 Na1 . 1_545 129.47(7)
C4 O5 Na1 . . 134.88(10)
C4 N1 S1 . . 114.67(10)
C4 N1 H1 . . 117.3(17)
S1 N1 H1 . . 123.7(18)
O1 C1 C2 . . 125.03(12)
O1 C1 C3 . 5_576 117.17(11)
C2 C1 C3 . 5_576 117.80(11)
C1 C2 C3 . . 123.49(12)
C1 C2 Cl1 . . 118.31(10)
C3 C2 Cl1 . . 117.86(10)
O2 C3 C2 . . 124.33(12)
O2 C3 C1 . 5_576 117.26(11)
C2 C3 C1 . 5_576 118.41(11)
O5 C4 N1 . . 124.78(14)
O5 C4 C5 . . 125.61(14)
N1 C4 C5 . . 109.61(12)
C10 C5 C6 . . 120.85(14)
C10 C5 C4 . . 112.84(13)
C6 C5 C4 . . 126.25(14)
C5 C6 C7 . . 117.44(16)
C5 C6 H6 . . 121.3
C7 C6 H6 . . 121.3
C6 C7 C8 . . 121.27(16)
C6 C7 H7 . . 119.4
C8 C7 H7 . . 119.4
C9 C8 C7 . . 121.09(15)
C9 C8 H8 . . 119.5
C7 C8 H8 . . 119.5
C8 C9 C10 . . 116.99(15)
C8 C9 H9 . . 121.5
C10 C9 H9 . . 121.5
C5 C10 C9 . . 122.33(14)
C5 C10 S1 . . 109.58(11)
C9 C10 S1 . . 128.06(12)

loop_
_geom_bond_atom_site_label_1
_geom_bond_atom_site_label_2
_geom_bond_site_symmetry_2
_geom_bond_distance
_geom_bond_publ_flag
Cl1 C2 . 1.7365(13) ?
S1 O3 . 1.4336(12) ?
S1 O4 . 1.4312(11) ?
S1 N1 . 1.6595(13) ?
S1 C10 . 1.7610(15) ?
Na1 O1 . 2.4024(11) y
Na1 O1 7_566 2.4527(12) y
Na1 O2 5_576 2.3663(11) y
Na1 O2 3 2.3664(12) y
Na1 O3 1_565 2.5624(13) y
Na1 O5 . 2.3198(13) y
O1 C1 . 1.2582(16) ?
O2 C3 . 1.2475(15) ?
O5 C4 . 1.2134(19) ?
N1 C4 . 1.3810(18) ?
N1 H1 . 0.84(3) ?
C1 C2 . 1.3879(18) ?
C1 C3 5_576 1.5431(18) ?
C2 C3 . 1.4085(18) ?
C4 C5 . 1.480(2) ?
C5 C6 . 1.388(2) ?
C5 C10 . 1.382(2) ?
C6 C7 . 1.391(2) ?
C6 H6 . 0.93 ?
C7 C8 . 1.398(3) ?
C7 H7 . 0.93 ?
C8 C9 . 1.386(3) ?
C8 H8 . 0.93 ?
C9 C10 . 1.387(2) ?
C9 H9 . 0.93 ?

loop_
_geom_contact_atom_site_label_1
_geom_contact_atom_site_label_2
_geom_contact_distance
_geom_contact_site_symmetry_2
Na1 Cl1 3.0680(7) 3
Na1 C1 3.0986(14) .
Na1 C3 3.0998(14) 5_576
Na1 Na1 3.6006(12) 7_566
Na1 Na1 3.6381(11) 7_576

loop_
_geom_hbond_atom_site_label_D
_geom_hbond_atom_site_label_H
_geom_hbond_atom_site_label_A
_geom_hbond_distance_DH
_geom_hbond_distance_HA
_geom_hbond_distance_DA
_geom_hbond_angle_DHA
_geom_hbond_publ_flag
N1 H1 O1 0.84(3) 2.01(2) 2.7938(16) 156(2) yes

loop_
_geom_torsion_atom_site_label_1
_geom_torsion_atom_site_label_2
_geom_torsion_atom_site_label_3
_geom_torsion_atom_site_label_4
_geom_torsion_site_symmetry_1
_geom_torsion_site_symmetry_4
_geom_torsion
O5 Na1 O1 C1 . . -141.72(9)
O2 Na1 O1 C1 5_576 . 27.46(9)
O2 Na1 O1 C1 3 . 0.86(13)
O1 Na1 O1 C1 7_566 . 131.15(10)
O3 Na1 O1 C1 1_565 . -57.80(9)
O5 Na1 O1 Na1 . 7_566 87.14(4)
O2 Na1 O1 Na1 5_576 7_566 -103.69(4)
O2 Na1 O1 Na1 3 7_566 -130.29(7)
O1 Na1 O1 Na1 7_566 7_566 0.0
O3 Na1 O1 Na1 1_565 7_566 171.05(5)
O4 S1 O3 Na1 . 1_545 164.12(8)
N1 S1 O3 Na1 . 1_545 -68.34(10)
C10 S1 O3 Na1 . 1_545 33.61(11)
O2 Na1 O5 C4 5_576 . -26.6(2)
O2 Na1 O5 C4 3 . -160.78(14)
O1 Na1 O5 C4 . . -5.05(15)
O1 Na1 O5 C4 7_566 . 79.49(15)
O3 Na1 O5 C4 1_565 . -81.28(15)
O4 S1 N1 C4 . . -120.06(11)
O3 S1 N1 C4 . . 108.99(12)
C10 S1 N1 C4 . . -5.37(12)
Na1 O1 C1 C2 . . 151.68(11)
Na1 O1 C1 C2 7_566 . -94.16(15)
Na1 O1 C1 C3 . 5_576 -28.03(14)
Na1 O1 C1 C3 7_566 5_576 86.12(13)
Na1 O1 C1 Na1 7_566 . 114.16(11)
O1 C1 C2 C3 . . 173.81(13)
C3 C1 C2 C3 5_576 . -6.5(2)
O1 C1 C2 Cl1 . . 0.62(19)
C3 C1 C2 Cl1 5_576 . -179.67(9)
Na1 O2 C3 C2 5_576 . 159.56(11)
Na1 O2 C3 C2 3_445 . 32.39(19)
Na1 O2 C3 C1 5_576 5_576 -20.21(14)
Na1 O2 C3 C1 3_445 5_576 -147.38(9)
Na1 O2 C3 Na1 3_445 5_576 -127.17(13)
C1 C2 C3 O2 . . -173.24(13)
Cl1 C2 C3 O2 . . -0.03(19)
C1 C2 C3 C1 . 5_576 6.5(2)
Cl1 C2 C3 C1 . 5_576 179.74(9)
C1 C2 C3 Na1 . 5_576 -126.4(2)
Cl1 C2 C3 Na1 . 5_576 46.8(3)
Na1 O5 C4 N1 . . 22.3(2)
Na1 O5 C4 C5 . . -158.35(11)
S1 N1 C4 O5 . . -174.54(12)
S1 N1 C4 C5 . . 5.99(16)
O5 C4 C5 C10 . . 176.99(14)
N1 C4 C5 C10 . . -3.55(18)
O5 C4 C5 C6 . . -0.2(3)
N1 C4 C5 C6 . . 179.24(15)
C10 C5 C6 C7 . . -0.7(2)
C4 C5 C6 C7 . . 176.30(15)
C5 C6 C7 C8 . . 1.6(3)
C6 C7 C8 C9 . . -0.9(3)
C7 C8 C9 C10 . . -0.8(3)
C6 C5 C10 C9 . . -1.0(2)
C4 C5 C10 C9 . . -178.39(14)
C6 C5 C10 S1 . . 177.20(12)
C4 C5 C10 S1 . . -0.18(16)
C8 C9 C10 C5 . . 1.7(2)
C8 C9 C10 S1 . . -176.12(13)
O4 S1 C10 C5 . . 116.60(11)
O3 S1 C10 C5 . . -110.32(11)
N1 S1 C10 C5 . . 3.03(12)
O4 S1 C10 C9 . . -65.31(16)
O3 S1 C10 C9 . . 67.76(15)
N1 S1 C10 C9 . . -178.89(14)
